data_7720672
loop_
_publ_author_name
'Herniman, Julie M.'
'P Keeling, George'
'King, Rhys P.'
'Light, Mark E.'
'Kandathil Sintho, Navya'
'Snowsill, Kate'
'Reid, Gillian'

_publ_section_title
;
 Transition metal complexes with phosphine oxide appended aza-macrocycles
 - effects of ring size and denticity.
;
_journal_issue 13
_journal_name_full 'Dalton transactions (Cambridge, England : 2003)'
_journal_page_first 5266
_journal_page_last 5275
_journal_paper_doi 10.1039/d6dt00255b
_journal_volume 55
_journal_year 2026
_chemical_formula_moiety 'C45 H48 N3 O3 P3 Zn, 2(C24 H20 B), C4 H10 O'
_chemical_formula_sum 'C97 H98 B2 N3 O4 P3 Zn'
_chemical_formula_weight 1549.68
_space_group_crystal_system triclinic
_space_group_IT_number 2
_space_group_name_Hall '-P 1'
_space_group_name_H-M_alt 'P -1'
_atom_sites_solution_hydrogens mixed
_atom_sites_solution_primary dual
_audit_creation_date 2025-08-05
_audit_creation_method
;
Olex2 1.5
(compiled 2025.07.13 svn.rb7424aed for OlexSys, GUI svn.r7308)
;
_audit_update_record
;
2025-12-15 deposited with the CCDC.	2026-03-02 downloaded from the CCDC.
;
_cell_angle_alpha 118.0920(10)
_cell_angle_beta 106.1320(10)
_cell_angle_gamma 97.1690(10)
_cell_formula_units_Z 2
_cell_length_a 16.1174(2)
_cell_length_b 18.4228(2)
_cell_length_c 18.4245(2)
_cell_measurement_reflns_used 45185
_cell_measurement_temperature 100.00(10)
_cell_measurement_theta_max 32.9870
_cell_measurement_theta_min 2.2390
_cell_volume 4420.25(11)
_computing_cell_refinement 'CrysAlisPro 1.171.43.141a (Rigaku OD, 2024)'
_computing_data_collection 'CrysAlisPro 1.171.43.141a (Rigaku OD, 2024)'
_computing_data_reduction 'CrysAlisPro 1.171.43.141a (Rigaku OD, 2024)'
_computing_molecular_graphics 'Olex2 1.5 (Dolomanov et al., 2009)'
_computing_publication_material 'Olex2 1.5 (Dolomanov et al., 2009)'
_computing_structure_refinement 'SHELXL 2018/3 (Sheldrick, 2015)'
_computing_structure_solution 'SHELXT 2018/2 (Sheldrick, 2018)'
_diffrn_ambient_environment N~2~
_diffrn_ambient_temperature 100.00(10)
_diffrn_detector 'Hybrid Pixel Array Detector'
_diffrn_detector_area_resol_mean 10.0000
_diffrn_detector_type HyPix
_diffrn_measured_fraction_theta_full 0.999
_diffrn_measured_fraction_theta_max 0.884
_diffrn_measurement_details
;
List of Runs (angles in degrees, time in seconds):

  # Type    Start    End  Width  t~exp~   \w     \q     \k     \f   Frames
#--------------------------------------------------------------------------
  1  \w    -60.00  23.00   0.50    3.58    --   13.07 -53.00-128.00  166
  2  \w    -60.00  23.00   0.50    3.58    --   13.07 -53.00-128.00  166
  3  \w      3.00  87.00   0.50    3.58    --   13.07  53.00  16.00  168
  4  \w      2.00  56.00   0.50    3.58    --   13.07  57.00 120.00  108
  5  \w    -65.00 -22.00   0.50    3.58    --   13.07 -19.00 150.00   86
  6  \w     -6.00  43.00   0.50    3.58    --   13.07 -99.00-120.00   98
  7  \w    -24.00  33.00   0.50    3.58    --   13.07 -77.00   0.00  114
  8  \w     -4.00  30.00   0.50    3.58    --   13.07  71.00  81.83   68
  9  \w     -6.00  43.00   0.50    3.58    --   13.07 -99.00 120.00   98
 10  \w     -4.00  30.00   0.50    3.58    --   13.07  71.00 172.59   68
 11  \w    -65.00 -22.00   0.50    3.58    --   13.07 -19.00 120.00   86
 12  \w    -48.00  -4.00   0.50    3.58    --  -14.48 105.00 136.90   88
 13  \w    -59.00 -17.00   0.50    3.58    --  -14.48 126.00  -8.39   84
 14  \w    -62.00  -3.00   0.50    3.58    --  -14.48 -57.00 150.00  118
 15  \w    -47.00  -3.00   0.50    3.58    --  -14.48 104.00  31.89   88
 16  \w    -42.00   5.00   0.50    3.58    --  -14.48  93.00-129.07   94
 17  \w    -88.00  -8.00   0.50    3.58    --  -14.48 -53.00-128.00  160
;
_diffrn_measurement_device 'four-circle diffractometer'
_diffrn_measurement_device_type 'ROD, Synergy Custom system, HyPix'
_diffrn_measurement_method '\w scans'
_diffrn_orient_matrix_type 'CrysAlisPro convention (1999,Acta A55,543-557)'
_diffrn_orient_matrix_UB_11 -0.0232903000
_diffrn_orient_matrix_UB_12 -0.0161302000
_diffrn_orient_matrix_UB_13 -0.0458833000
_diffrn_orient_matrix_UB_21 -0.0303522000
_diffrn_orient_matrix_UB_22 0.0243054000
_diffrn_orient_matrix_UB_23 0.0105414000
_diffrn_orient_matrix_UB_31 0.0290709000
_diffrn_orient_matrix_UB_32 0.0352756000
_diffrn_orient_matrix_UB_33 0.0042956000
_diffrn_radiation_monochromator mirror
_diffrn_radiation_probe x-ray
_diffrn_radiation_type 'Mo K\a'
_diffrn_radiation_wavelength 0.71073
_diffrn_reflns_av_R_equivalents 0.0556
_diffrn_reflns_av_unetI/netI 0.0539
_diffrn_reflns_Laue_measured_fraction_full 0.999
_diffrn_reflns_Laue_measured_fraction_max 0.884
_diffrn_reflns_limit_h_max 24
_diffrn_reflns_limit_h_min -22
_diffrn_reflns_limit_k_max 27
_diffrn_reflns_limit_k_min -26
_diffrn_reflns_limit_l_max 27
_diffrn_reflns_limit_l_min -27
_diffrn_reflns_number 132520
_diffrn_reflns_point_group_measured_fraction_full 0.999
_diffrn_reflns_point_group_measured_fraction_max 0.884
_diffrn_reflns_theta_full 25.242
_diffrn_reflns_theta_max 32.928
_diffrn_reflns_theta_min 2.174
_diffrn_source 'Rotating-anode X-ray tube'
_diffrn_source_type 'Rigaku (Mo) X-ray Source'
_exptl_absorpt_coefficient_mu 0.383
_exptl_absorpt_correction_T_max 1.00000
_exptl_absorpt_correction_T_min 0.86766
_exptl_absorpt_correction_type multi-scan
_exptl_absorpt_process_details
;
CrysAlisPro 1.171.43.141a (Rigaku Oxford Diffraction, 2024)
Empirical absorption correction using spherical harmonics,
implemented in SCALE3 ABSPACK scaling algorithm.
;
_exptl_crystal_colour colourless
_exptl_crystal_colour_primary colourless
_exptl_crystal_density_diffrn 1.164
_exptl_crystal_description block
_exptl_crystal_F_000 1636
_exptl_crystal_size_max 0.08
_exptl_crystal_size_mid 0.06
_exptl_crystal_size_min 0.03
_refine_diff_density_max 1.229
_refine_diff_density_min -0.678
_refine_diff_density_rms 0.071
_refine_ls_extinction_method none
_refine_ls_goodness_of_fit_ref 1.014
_refine_ls_hydrogen_treatment mixed
_refine_ls_matrix_type full
_refine_ls_number_parameters 1048
_refine_ls_number_reflns 29283
_refine_ls_number_restraints 0
_refine_ls_restrained_S_all 1.014
_refine_ls_R_factor_all 0.0757
_refine_ls_R_factor_gt 0.0512
_refine_ls_shift/su_max 0.001
_refine_ls_shift/su_mean 0.000
_refine_ls_structure_factor_coef Fsqd
_refine_ls_weighting_details 'w=1/[\s^2^(Fo^2^)+(0.0592P)^2^+2.9307P] where P=(Fo^2^+2Fc^2^)/3'
_refine_ls_weighting_scheme calc
_refine_ls_wR_factor_gt 0.1238
_refine_ls_wR_factor_ref 0.1337
_reflns_Friedel_coverage 0.000
_reflns_number_gt 22096
_reflns_number_total 29283
_reflns_threshold_expression 'I > 2\s(I)'
_cod_data_source_file d6dt00255b2.cif
_cod_data_source_block 2024rk_auto
_cod_depositor_comments 'Adding full bibliography for 7720665--7720675.cif.'
_cod_original_cell_volume 4420.25(10)
_cod_database_code 7720672
_shelx_shelxl_version_number 2018/3
_shelx_space_group_comment
;
The symmetry employed for this shelxl refinement is uniquely defined
by the following loop, which should always be used as a source of
symmetry information in preference to the above space-group names.
They are only intended as comments.
;
_olex2_refinement_description
;
1. Others
 Fixed Sof: O4(0.5) C97(0.5) H97A(0.5) H97B(0.5) H97C(0.5) C96(0.5) H96A(0.5)
 H96B(0.5) C94(0.5) H94A(0.5) H94B(0.5) C95(0.5) H95A(0.5) H95B(0.5) H95C(0.5)
 O5(0.5) C98(0.5) H98A(0.5) H98B(0.5) C100(0.5) H10A(0.5) H10B(0.5) C101(0.5)
 H10C(0.5) H10D(0.5) H10E(0.5) C99(0.5) H99A(0.5) H99B(0.5) H99C(0.5)
2.a Secondary CH2 refined with riding coordinates:
 C13(H13A,H13B), C16(H16A,H16B), C14(H14A,H14B), C31(H31A,H31B), C15(H15A,
 H15B), C29(H29A,H29B), C45(H45A,H45B), C44(H44A,H44B), C30(H30A,H30B),
 C96(H96A,H96B), C94(H94A,H94B), C98(H98A,H98B), C100(H10A,H10B)
2.b Aromatic/amide H refined with riding coordinates:
 C87(H87), C86(H86), C65(H65), C85(H85), C89(H89), C79(H79), C78(H78),
 C22(H22), C80(H80), C66(H66), C83(H83), C84(H84), C24(H24), C63(H63), C62(H62),
  C93(H93), C6(H6), C53(H53), C8(H8), C12(H12), C90(H90), C18(H18), C73(H73),
 C2(H2), C4(H4), C5(H5), C28(H28), C21(H21), C61(H61), C91(H91), C3(H3),
 C92(H92), C19(H19), C9(H9), C43(H43), C20(H20), C67(H67), C10(H10), C68(H68),
 C54(H54), C75(H75), C72(H72), C69(H69), C59(H59), C51(H51), C33(H33), C11(H11),
  C25(H25), C60(H60), C57(H57), C47(H47), C55(H55), C56(H56), C39(H39),
 C27(H27), C37(H37), C70(H70), C34(H34), C71(H71), C26(H26), C50(H50), C42(H42),
  C35(H35), C48(H48), C49(H49), C36(H36), C41(H41), C40(H40)
2.c Idealised Me refined as rotating group:
 C97(H97A,H97B,H97C), C95(H95A,H95B,H95C), C101(H10C,H10D,H10E), C99(H99A,H99B,
 H99C)
;
_olex2_submission_special_instructions 'No special instructions were received'
_oxdiff_exptl_absorpt_empirical_details
;
Empirical correction (ABSPACK) includes:
- Absorption correction using spherical harmonics
- Frame scaling
;
_oxdiff_exptl_absorpt_empirical_full_max 2.520
_oxdiff_exptl_absorpt_empirical_full_min 0.636

loop_
_space_group_symop_operation_xyz
'x, y, z'
'-x, -y, -z'

loop_
_atom_site_label
_atom_site_type_symbol
_atom_site_fract_x
_atom_site_fract_y
_atom_site_fract_z
_atom_site_U_iso_or_equiv
_atom_site_adp_type
_atom_site_occupancy
_atom_site_site_symmetry_order
_atom_site_calc_flag
_atom_site_refinement_flags_posn
_atom_site_refinement_flags_adp
_atom_site_refinement_flags_occupancy
_atom_site_disorder_assembly
_atom_site_disorder_group
Zn1 Zn 0.30824(2) 0.30853(2) 0.24558(2) 0.01585(5) Uani 1 1 d . . . . .
P2 P 0.20359(3) 0.43488(3) 0.31567(3) 0.01596(8) Uani 1 1 d . . . . .
P1 P 0.45222(3) 0.37431(3) 0.19564(3) 0.01740(8) Uani 1 1 d . . . . .
P3 P 0.35146(3) 0.21209(3) 0.34182(3) 0.01908(8) Uani 1 1 d . . . . .
O2 O 0.29341(7) 0.42900(7) 0.30684(7) 0.0176(2) Uani 1 1 d . . . . .
O3 O 0.33828(8) 0.29691(8) 0.35628(8) 0.0211(2) Uani 1 1 d . . . . .
O1 O 0.43898(7) 0.34255(8) 0.25511(8) 0.0193(2) Uani 1 1 d . . . . .
N3 N 0.28625(9) 0.16824(9) 0.16946(9) 0.0196(3) Uani 1 1 d . . . . .
N2 N 0.15846(9) 0.26321(9) 0.19918(9) 0.0176(3) Uani 1 1 d . . . . .
N1 N 0.27141(9) 0.28916(9) 0.11196(9) 0.0177(3) Uani 1 1 d . . . . .
C81 C 0.07032(10) 0.98237(10) 0.90440(10) 0.0181(3) Uani 1 1 d . . . . .
C7 C 0.51610(11) 0.32169(11) 0.13308(11) 0.0212(3) Uani 1 1 d . . . . .
C87 C 0.10854(11) 0.71262(11) 0.74137(11) 0.0208(3) Uani 1 1 d . . . . .
H87 H 0.153113 0.713552 0.788330 0.025 Uiso 1 1 calc R U . . .
C17 C 0.21753(11) 0.49773(11) 0.42997(10) 0.0185(3) Uani 1 1 d . . . . .
C86 C 0.05388(12) 0.63291(11) 0.66530(12) 0.0234(3) Uani 1 1 d . . . . .
H86 H 0.061843 0.581134 0.661404 0.028 Uiso 1 1 calc R U . . .
C65 C 0.75562(12) 0.75002(12) 0.12680(11) 0.0232(3) Uani 1 1 d . . . . .
H65 H 0.804951 0.761139 0.111026 0.028 Uiso 1 1 calc R U . . .
C23 C 0.14837(11) 0.48403(11) 0.26135(11) 0.0191(3) Uani 1 1 d . . . . .
C85 C -0.01188(12) 0.62898(11) 0.59552(12) 0.0246(3) Uani 1 1 d . . . . .
H85 H -0.048823 0.574902 0.543384 0.030 Uiso 1 1 calc R U . . .
C89 C 0.28701(12) 0.92123(11) 0.99645(11) 0.0221(3) Uani 1 1 d . . . . .
H89 H 0.334441 0.949794 0.989162 0.027 Uiso 1 1 calc R U . . .
C79 C 0.02096(11) 1.07982(11) 0.86195(12) 0.0233(3) Uani 1 1 d . . . . .
H79 H -0.012310 1.119658 0.865617 0.028 Uiso 1 1 calc R U . . .
C13 C 0.33961(10) 0.35560(11) 0.11850(11) 0.0185(3) Uani 1 1 d . . . . .
H13A H 0.323371 0.410035 0.140141 0.022 Uiso 1 1 calc R U . . .
H13B H 0.340675 0.336533 0.058848 0.022 Uiso 1 1 calc R U . . .
C58 C 0.81368(11) 0.58645(12) 0.19040(12) 0.0218(3) Uani 1 1 d . . . . .
C82 C 0.10033(11) 0.79154(11) 0.75131(11) 0.0192(3) Uani 1 1 d . . . . .
C78 C 0.07120(12) 1.06060(12) 0.80906(12) 0.0250(3) Uani 1 1 d . . . . .
H78 H 0.072509 1.087517 0.776129 0.030 Uiso 1 1 calc R U . . .
C88 C 0.20031(11) 0.88147(10) 0.92819(11) 0.0188(3) Uani 1 1 d . . . . .
C22 C 0.17103(11) 0.55793(11) 0.45890(11) 0.0209(3) Uani 1 1 d . . . . .
H22 H 0.128210 0.564656 0.417016 0.025 Uiso 1 1 calc R U . . .
C80 C 0.02012(11) 1.03979(11) 0.90948(11) 0.0207(3) Uani 1 1 d . . . . .
H80 H -0.014645 1.051476 0.945488 0.025 Uiso 1 1 calc R U . . .
C1 C 0.50927(10) 0.48825(11) 0.25734(11) 0.0190(3) Uani 1 1 d . . . . .
C66 C 0.70723(12) 0.80979(12) 0.14801(12) 0.0258(3) Uani 1 1 d . . . . .
H66 H 0.724248 0.860315 0.146741 0.031 Uiso 1 1 calc R U . . .
C77 C 0.11987(12) 1.00206(11) 0.80375(12) 0.0219(3) Uani 1 1 d . . . . .
C16 C 0.13386(11) 0.32569(11) 0.26990(11) 0.0191(3) Uani 1 1 d . . . . .
H16A H 0.143392 0.313100 0.317721 0.023 Uiso 1 1 calc R U . . .
H16B H 0.069052 0.320789 0.245174 0.023 Uiso 1 1 calc R U . . .
C83 C 0.03196(12) 0.78487(11) 0.67962(11) 0.0226(3) Uani 1 1 d . . . . .
H83 H 0.022690 0.836236 0.683343 0.027 Uiso 1 1 calc R U . . .
C84 C -0.02283(12) 0.70535(12) 0.60310(12) 0.0252(3) Uani 1 1 d . . . . .
H84 H -0.067927 0.703644 0.555914 0.030 Uiso 1 1 calc R U . . .
C24 C 0.05496(12) 0.47176(13) 0.23721(12) 0.0256(4) Uani 1 1 d . . . . .
H24 H 0.018849 0.431820 0.243420 0.031 Uiso 1 1 calc R U . . .
C14 C 0.18126(10) 0.30379(11) 0.09113(11) 0.0190(3) Uani 1 1 d . . . . .
H14A H 0.154768 0.284122 0.027224 0.023 Uiso 1 1 calc R U . . .
H14B H 0.188985 0.366349 0.126443 0.023 Uiso 1 1 calc R U . . .
C63 C 0.78096(12) 0.50640(12) 0.17951(12) 0.0240(3) Uani 1 1 d . . . . .
H63 H 0.742737 0.459289 0.121484 0.029 Uiso 1 1 calc R U . . .
C62 C 0.80182(13) 0.49252(13) 0.24978(13) 0.0278(4) Uani 1 1 d . . . . .
H62 H 0.778281 0.436716 0.238566 0.033 Uiso 1 1 calc R U . . .
C31 C 0.34795(12) 0.14842(11) 0.22845(11) 0.0215(3) Uani 1 1 d . . . . .
H31A H 0.409529 0.161878 0.228797 0.026 Uiso 1 1 calc R U . . .
H31B H 0.326837 0.086159 0.205991 0.026 Uiso 1 1 calc R U . . .
C93 C 0.13459(12) 0.84001(12) 0.94427(12) 0.0237(3) Uani 1 1 d . . . . .
H93 H 0.075088 0.810982 0.899543 0.028 Uiso 1 1 calc R U . . .
C38 C 0.26854(12) 0.15540(12) 0.35982(12) 0.0252(3) Uani 1 1 d . . . . .
C74 C 0.26184(11) 0.90627(11) 0.81599(11) 0.0202(3) Uani 1 1 d . . . . .
C6 C 0.59007(11) 0.52152(12) 0.25442(12) 0.0247(3) Uani 1 1 d . . . . .
H6 H 0.616197 0.483653 0.218078 0.030 Uiso 1 1 calc R U . . .
C53 C 0.64543(12) 0.49941(13) -0.04513(13) 0.0277(4) Uani 1 1 d . . . . .
H53 H 0.619106 0.545127 -0.027829 0.033 Uiso 1 1 calc R U . . .
C8 C 0.52060(13) 0.33256(13) 0.06408(12) 0.0271(4) Uani 1 1 d . . . . .
H8 H 0.483463 0.361508 0.045184 0.033 Uiso 1 1 calc R U . . .
C15 C 0.11615(11) 0.25551(11) 0.11189(11) 0.0204(3) Uani 1 1 d . . . . .
H15A H 0.063663 0.278279 0.111910 0.024 Uiso 1 1 calc R U . . .
H15B H 0.093145 0.193693 0.063932 0.024 Uiso 1 1 calc R U . . .
C12 C 0.56866(12) 0.27656(12) 0.15893(12) 0.0245(3) Uani 1 1 d . . . . .
H12 H 0.564969 0.268111 0.205118 0.029 Uiso 1 1 calc R U . . .
C90 C 0.30610(13) 0.92029(12) 1.07483(12) 0.0274(4) Uani 1 1 d . . . . .
H90 H 0.365778 0.947760 1.119279 0.033 Uiso 1 1 calc R U . . .
C18 C 0.28013(13) 0.48755(13) 0.49139(12) 0.0289(4) Uani 1 1 d . . . . .
H18 H 0.311887 0.446627 0.471989 0.035 Uiso 1 1 calc R U . . .
C29 C 0.13972(11) 0.17834(11) 0.19115(11) 0.0212(3) Uani 1 1 d . . . . .
H29A H 0.073701 0.148673 0.160593 0.025 Uiso 1 1 calc R U . . .
H29B H 0.159505 0.187202 0.251398 0.025 Uiso 1 1 calc R U . . .
C64 C 0.73475(11) 0.67464(12) 0.12776(12) 0.0229(3) Uani 1 1 d . . . . .
C73 C 0.32553(12) 0.98855(12) 0.86696(12) 0.0253(3) Uani 1 1 d . . . . .
H73 H 0.315002 1.033499 0.913789 0.030 Uiso 1 1 calc R U . . .
C2 C 0.47176(12) 0.54434(12) 0.31170(12) 0.0246(3) Uani 1 1 d . . . . .
H2 H 0.417949 0.521934 0.315682 0.030 Uiso 1 1 calc R U . . .
C52 C 0.73152(11) 0.51250(12) 0.01251(12) 0.0233(3) Uani 1 1 d . . . . .
C4 C 0.59325(13) 0.66512(13) 0.35597(12) 0.0296(4) Uani 1 1 d . . . . .
H4 H 0.621447 0.725692 0.388902 0.036 Uiso 1 1 calc R U . . .
C45 C 0.26737(11) 0.19908(11) 0.04829(11) 0.0209(3) Uani 1 1 d . . . . .
H45A H 0.297252 0.200178 0.008427 0.025 Uiso 1 1 calc R U . . .
H45B H 0.203113 0.164295 0.010844 0.025 Uiso 1 1 calc R U . . .
C32 C 0.46048(11) 0.22361(11) 0.41257(11) 0.0222(3) Uani 1 1 d . . . . .
C5 C 0.63230(12) 0.60986(13) 0.30456(13) 0.0285(4) Uani 1 1 d . . . . .
H5 H 0.688032 0.632403 0.303584 0.034 Uiso 1 1 calc R U . . .
C44 C 0.31269(12) 0.15495(11) 0.09414(11) 0.0217(3) Uani 1 1 d . . . . .
H44A H 0.295262 0.092321 0.050003 0.026 Uiso 1 1 calc R U . . .
H44B H 0.379315 0.178418 0.116533 0.026 Uiso 1 1 calc R U . . .
C28 C 0.20082(12) 0.54116(12) 0.25038(12) 0.0238(3) Uani 1 1 d . . . . .
H28 H 0.264081 0.549205 0.266405 0.029 Uiso 1 1 calc R U . . .
C21 C 0.18741(12) 0.60794(12) 0.54888(12) 0.0247(3) Uani 1 1 d . . . . .
H21 H 0.156135 0.649229 0.568673 0.030 Uiso 1 1 calc R U . . .
C61 C 0.85631(13) 0.55909(14) 0.33543(13) 0.0298(4) Uani 1 1 d . . . . .
H61 H 0.871522 0.549768 0.383364 0.036 Uiso 1 1 calc R U . . .
C91 C 0.23869(15) 0.87964(13) 1.08816(12) 0.0304(4) Uani 1 1 d . . . . .
H91 H 0.251494 0.879399 1.141567 0.037 Uiso 1 1 calc R U . . .
C3 C 0.51315(13) 0.63268(13) 0.35979(13) 0.0300(4) Uani 1 1 d . . . . .
H3 H 0.486729 0.670969 0.395311 0.036 Uiso 1 1 calc R U . . .
C92 C 0.15206(14) 0.83926(13) 1.02204(13) 0.0285(4) Uani 1 1 d . . . . .
H92 H 0.104883 0.811186 1.030004 0.034 Uiso 1 1 calc R U . . .
C30 C 0.18907(11) 0.12165(11) 0.13876(11) 0.0224(3) Uani 1 1 d . . . . .
H30A H 0.185278 0.070873 0.144865 0.027 Uiso 1 1 calc R U . . .
H30B H 0.158168 0.100392 0.074816 0.027 Uiso 1 1 calc R U . . .
C19 C 0.29559(15) 0.53811(15) 0.58159(13) 0.0365(5) Uani 1 1 d . . . . .
H19 H 0.338108 0.531604 0.623862 0.044 Uiso 1 1 calc R U . . .
C9 C 0.57948(13) 0.30101(13) 0.02305(13) 0.0302(4) Uani 1 1 d . . . . .
H9 H 0.583273 0.308860 -0.023460 0.036 Uiso 1 1 calc R U . . .
C43 C 0.23761(14) 0.20514(15) 0.42535(14) 0.0328(4) Uani 1 1 d . . . . .
H43 H 0.258075 0.266331 0.456098 0.039 Uiso 1 1 calc R U . . .
C20 C 0.24927(14) 0.59771(13) 0.60979(13) 0.0316(4) Uani 1 1 d . . . . .
H20 H 0.260020 0.631772 0.671308 0.038 Uiso 1 1 calc R U . . .
C67 C 0.63467(13) 0.79569(13) 0.17083(13) 0.0303(4) Uani 1 1 d . . . . .
H67 H 0.601984 0.836454 0.186042 0.036 Uiso 1 1 calc R U . . .
C10 C 0.63263(13) 0.25800(13) 0.05045(14) 0.0311(4) Uani 1 1 d . . . . .
H10 H 0.673982 0.237699 0.023469 0.037 Uiso 1 1 calc R U . . .
C68 C 0.61063(14) 0.72117(15) 0.17106(16) 0.0360(5) Uani 1 1 d . . . . .
H68 H 0.560489 0.710091 0.185850 0.043 Uiso 1 1 calc R U . . .
C54 C 0.59682(13) 0.42262(14) -0.12643(14) 0.0331(4) Uani 1 1 d . . . . .
H54 H 0.539373 0.417461 -0.163795 0.040 Uiso 1 1 calc R U . . .
C75 C 0.28158(12) 0.84382(13) 0.74752(12) 0.0288(4) Uani 1 1 d . . . . .
H75 H 0.240372 0.787081 0.710394 0.035 Uiso 1 1 calc R U . . .
C72 C 0.40343(13) 1.00756(14) 0.85229(14) 0.0326(4) Uani 1 1 d . . . . .
H72 H 0.444890 1.064185 0.888914 0.039 Uiso 1 1 calc R U . . .
C46 C 0.88767(11) 0.64341(12) 0.10361(13) 0.0252(4) Uani 1 1 d . . . . .
C69 C 0.65961(13) 0.66210(14) 0.14970(15) 0.0312(4) Uani 1 1 d . . . . .
H69 H 0.641377 0.611207 0.150002 0.037 Uiso 1 1 calc R U . . .
C59 C 0.86592(14) 0.65290(13) 0.27886(13) 0.0315(4) Uani 1 1 d . . . . .
H59 H 0.887129 0.709547 0.291164 0.038 Uiso 1 1 calc R U . . .
C51 C 0.91333(13) 0.60169(15) 0.03078(15) 0.0328(4) Uani 1 1 d . . . . .
H51 H 0.872396 0.549018 -0.020723 0.039 Uiso 1 1 calc R U . . .
C33 C 0.53355(13) 0.29070(14) 0.43736(13) 0.0306(4) Uani 1 1 d . . . . .
H33 H 0.525083 0.329460 0.417608 0.037 Uiso 1 1 calc R U . . .
C11 C 0.62618(13) 0.24428(13) 0.11656(14) 0.0302(4) Uani 1 1 d . . . . .
H11 H 0.661215 0.212689 0.133003 0.036 Uiso 1 1 calc R U . . .
C25 C 0.01572(13) 0.51833(15) 0.20425(15) 0.0350(4) Uani 1 1 d . . . . .
H25 H -0.047375 0.511127 0.188665 0.042 Uiso 1 1 calc R U . . .
C60 C 0.88821(15) 0.63993(14) 0.34953(13) 0.0346(4) Uani 1 1 d . . . . .
H60 H 0.925620 0.686894 0.407937 0.041 Uiso 1 1 calc R U . . .
C57 C 0.76403(13) 0.44059(13) -0.01694(13) 0.0289(4) Uani 1 1 d . . . . .
H57 H 0.821655 0.445373 0.019797 0.035 Uiso 1 1 calc R U . . .
C47 C 0.95076(13) 0.72256(14) 0.17427(15) 0.0325(4) Uani 1 1 d . . . . .
H47 H 0.935872 0.755776 0.224007 0.039 Uiso 1 1 calc R U . . .
C55 C 0.63162(14) 0.35389(14) -0.15306(14) 0.0341(4) Uani 1 1 d . . . . .
H55 H 0.598671 0.301330 -0.208559 0.041 Uiso 1 1 calc R U . . .
C56 C 0.71589(14) 0.36294(14) -0.09716(14) 0.0323(4) Uani 1 1 d . . . . .
H56 H 0.740462 0.315983 -0.113906 0.039 Uiso 1 1 calc R U . . .
C39 C 0.23789(15) 0.06610(14) 0.31486(14) 0.0379(5) Uani 1 1 d . . . . .
H39 H 0.258755 0.031973 0.270291 0.046 Uiso 1 1 calc R U . . .
C27 C 0.16040(14) 0.58616(14) 0.21602(15) 0.0329(4) Uani 1 1 d . . . . .
H27 H 0.195726 0.624553 0.207515 0.040 Uiso 1 1 calc R U . . .
C37 C 0.47327(14) 0.16698(13) 0.44158(14) 0.0343(4) Uani 1 1 d . . . . .
H37 H 0.423305 0.121162 0.424765 0.041 Uiso 1 1 calc R U . . .
C70 C 0.35888(15) 0.86128(15) 0.73155(15) 0.0400(5) Uani 1 1 d . . . . .
H70 H 0.369712 0.816790 0.684603 0.048 Uiso 1 1 calc R U . . .
C34 C 0.61913(13) 0.30054(16) 0.49131(15) 0.0398(5) Uani 1 1 d . . . . .
H34 H 0.669379 0.346378 0.508646 0.048 Uiso 1 1 calc R U . . .
C71 C 0.42006(14) 0.94347(16) 0.78403(15) 0.0400(5) Uani 1 1 d . . . . .
H71 H 0.472878 0.955708 0.773280 0.048 Uiso 1 1 calc R U . . .
C26 C 0.06838(15) 0.57526(16) 0.19402(16) 0.0385(5) Uani 1 1 d . . . . .
H26 H 0.041200 0.607278 0.171662 0.046 Uiso 1 1 calc R U . . .
C50 C 0.99635(15) 0.63436(17) 0.03091(17) 0.0413(5) Uani 1 1 d . . . . .
H50 H 1.010592 0.603702 -0.019922 0.050 Uiso 1 1 calc R U . . .
C42 C 0.17653(16) 0.16446(19) 0.44537(18) 0.0476(6) Uani 1 1 d . . . . .
H42 H 0.155443 0.197979 0.490002 0.057 Uiso 1 1 calc R U . . .
C35 C 0.63164(14) 0.24430(16) 0.51982(15) 0.0424(5) Uani 1 1 d . . . . .
H35 H 0.690471 0.251587 0.556657 0.051 Uiso 1 1 calc R U . . .
C48 C 1.03426(13) 0.75513(15) 0.17540(18) 0.0394(5) Uani 1 1 d . . . . .
H48 H 1.075207 0.808479 0.225859 0.047 Uiso 1 1 calc R U . . .
B2 B 0.17196(12) 0.88520(12) 0.83728(12) 0.0179(3) Uani 1 1 d . . . . .
B1 B 0.79159(13) 0.60391(13) 0.10731(13) 0.0221(4) Uani 1 1 d . . . . .
C49 C 1.05767(14) 0.71036(17) 0.10378(18) 0.0420(6) Uani 1 1 d . . . . .
H49 H 1.115035 0.731574 0.104706 0.050 Uiso 1 1 calc R U . . .
C36 C 0.55967(16) 0.17775(16) 0.49540(16) 0.0465(6) Uani 1 1 d . . . . .
H36 H 0.568813 0.139095 0.515183 0.056 Uiso 1 1 calc R U . . .
C41 C 0.14684(17) 0.0760(2) 0.4006(2) 0.0567(7) Uani 1 1 d . . . . .
H41 H 0.105571 0.048561 0.414754 0.068 Uiso 1 1 calc R U . . .
C40 C 0.17655(18) 0.02682(18) 0.33531(18) 0.0553(7) Uani 1 1 d . . . . .
H40 H 0.154917 -0.034353 0.304096 0.066 Uiso 1 1 calc R U . . .
O4 O 0.8660(3) 1.0463(3) 0.4749(3) 0.0671(12) Uani 0.5 1 d . . P . .
C97 C 0.8484(6) 0.8888(5) 0.3799(4) 0.090(3) Uani 0.5 1 d . . P . .
H97A H 0.828205 0.842993 0.317024 0.135 Uiso 0.5 1 calc R U P . .
H97B H 0.805020 0.877653 0.404329 0.135 Uiso 0.5 1 calc R U P . .
H97C H 0.908169 0.889920 0.413270 0.135 Uiso 0.5 1 calc R U P . .
C96 C 0.8547(6) 0.9804(5) 0.3881(4) 0.081(2) Uani 0.5 1 d . . P . .
H96A H 0.906415 0.996651 0.374113 0.097 Uiso 0.5 1 calc R U P . .
H96B H 0.798704 0.975107 0.343928 0.097 Uiso 0.5 1 calc R U P . .
C94 C 0.8640(6) 1.1241(5) 0.4806(6) 0.098(3) Uani 0.5 1 d . . P . .
H94A H 0.805788 1.115500 0.436726 0.118 Uiso 0.5 1 calc R U P . .
H94B H 0.913550 1.143656 0.465958 0.118 Uiso 0.5 1 calc R U P . .
C95 C 0.8747(5) 1.1930(6) 0.5742(6) 0.118(4) Uani 0.5 1 d . . P . .
H95A H 0.824567 1.174489 0.587952 0.178 Uiso 0.5 1 calc R U P . .
H95B H 0.874241 1.247478 0.577138 0.178 Uiso 0.5 1 calc R U P . .
H95C H 0.932286 1.201392 0.617675 0.178 Uiso 0.5 1 calc R U P . .
O5 O 0.4676(3) 0.9037(3) 0.3678(3) 0.0726(12) Uani 0.5 1 d . . P . .
C98 C 0.5526(5) 0.9370(4) 0.3687(5) 0.075(2) Uani 0.5 1 d . . P . .
H98A H 0.556640 0.993994 0.375391 0.090 Uiso 0.5 1 calc R U P . .
H98B H 0.556419 0.897891 0.310977 0.090 Uiso 0.5 1 calc R U P . .
C100 C 0.3935(5) 0.8922(4) 0.2995(4) 0.0678(17) Uani 0.5 1 d . . P . .
H10A H 0.394880 0.851472 0.241035 0.081 Uiso 0.5 1 calc R U P . .
H10B H 0.393548 0.947888 0.304006 0.081 Uiso 0.5 1 calc R U P . .
C101 C 0.3103(6) 0.8563(8) 0.3087(7) 0.110(3) Uani 0.5 1 d . . P . .
H10C H 0.256275 0.841311 0.257556 0.166 Uiso 0.5 1 calc R U P . .
H10D H 0.306243 0.899778 0.363773 0.166 Uiso 0.5 1 calc R U P . .
H10E H 0.314295 0.804591 0.310630 0.166 Uiso 0.5 1 calc R U P . .
C99 C 0.6295(5) 0.9463(6) 0.4411(6) 0.089(3) Uani 0.5 1 d . . P . .
H99A H 0.630842 0.889095 0.430159 0.134 Uiso 0.5 1 calc R U P . .
H99B H 0.622834 0.980170 0.497906 0.134 Uiso 0.5 1 calc R U P . .
H99C H 0.686007 0.975877 0.443485 0.134 Uiso 0.5 1 calc R U P . .
C76 C 0.12128(10) 0.96044(10) 0.85113(10) 0.0177(3) Uani 1 1 d . . . . .
H77 H 0.1529(15) 0.9902(14) 0.7698(15) 0.025(5) Uiso 1 1 d . . . . .
H81 H 0.0700(14) 0.9574(13) 0.9380(14) 0.019(5) Uiso 1 1 d . . . . .

loop_
_atom_site_aniso_label
_atom_site_aniso_U_11
_atom_site_aniso_U_22
_atom_site_aniso_U_33
_atom_site_aniso_U_23
_atom_site_aniso_U_13
_atom_site_aniso_U_12
Zn1 0.01339(8) 0.01886(9) 0.01455(8) 0.00818(7) 0.00534(6) 0.00553(6)
P2 0.01271(16) 0.02150(19) 0.01605(18) 0.01072(15) 0.00666(14) 0.00669(14)
P1 0.01354(17) 0.0240(2) 0.01722(18) 0.01150(16) 0.00721(14) 0.00797(15)
P3 0.01821(18) 0.0209(2) 0.01563(18) 0.00899(16) 0.00444(15) 0.00591(15)
O2 0.0129(5) 0.0207(5) 0.0193(5) 0.0100(5) 0.0071(4) 0.0063(4)
O3 0.0237(6) 0.0224(6) 0.0165(5) 0.0094(5) 0.0076(4) 0.0090(5)
O1 0.0148(5) 0.0259(6) 0.0200(5) 0.0131(5) 0.0079(4) 0.0080(4)
N3 0.0197(6) 0.0222(7) 0.0158(6) 0.0099(5) 0.0056(5) 0.0068(5)
N2 0.0153(6) 0.0211(6) 0.0159(6) 0.0103(5) 0.0051(5) 0.0043(5)
N1 0.0141(6) 0.0213(6) 0.0176(6) 0.0101(5) 0.0061(5) 0.0060(5)
C81 0.0156(7) 0.0202(7) 0.0159(7) 0.0091(6) 0.0051(5) 0.0022(6)
C7 0.0174(7) 0.0258(8) 0.0222(8) 0.0117(7) 0.0107(6) 0.0095(6)
C87 0.0183(7) 0.0232(8) 0.0224(8) 0.0116(7) 0.0108(6) 0.0064(6)
C17 0.0176(7) 0.0231(8) 0.0166(7) 0.0109(6) 0.0081(6) 0.0063(6)
C86 0.0228(8) 0.0229(8) 0.0262(8) 0.0112(7) 0.0150(7) 0.0066(6)
C65 0.0203(8) 0.0308(9) 0.0206(8) 0.0153(7) 0.0081(6) 0.0068(6)
C23 0.0167(7) 0.0271(8) 0.0175(7) 0.0130(6) 0.0083(6) 0.0104(6)
C85 0.0227(8) 0.0245(8) 0.0192(8) 0.0063(7) 0.0107(6) 0.0008(6)
C89 0.0220(8) 0.0210(8) 0.0216(8) 0.0098(6) 0.0075(6) 0.0091(6)
C79 0.0203(7) 0.0226(8) 0.0233(8) 0.0114(7) 0.0047(6) 0.0063(6)
C13 0.0149(7) 0.0238(8) 0.0182(7) 0.0121(6) 0.0063(6) 0.0069(6)
C58 0.0168(7) 0.0296(8) 0.0254(8) 0.0182(7) 0.0089(6) 0.0094(6)
C82 0.0173(7) 0.0233(8) 0.0179(7) 0.0107(6) 0.0089(6) 0.0054(6)
C78 0.0259(8) 0.0265(9) 0.0249(8) 0.0170(7) 0.0074(7) 0.0064(7)
C88 0.0194(7) 0.0207(7) 0.0190(7) 0.0108(6) 0.0092(6) 0.0090(6)
C22 0.0168(7) 0.0253(8) 0.0215(8) 0.0119(7) 0.0096(6) 0.0062(6)
C80 0.0156(7) 0.0220(8) 0.0190(7) 0.0075(6) 0.0064(6) 0.0036(6)
C1 0.0144(7) 0.0258(8) 0.0175(7) 0.0125(6) 0.0055(5) 0.0055(6)
C66 0.0265(8) 0.0277(9) 0.0244(8) 0.0151(7) 0.0089(7) 0.0081(7)
C77 0.0219(8) 0.0256(8) 0.0214(8) 0.0137(7) 0.0107(6) 0.0065(6)
C16 0.0154(7) 0.0241(8) 0.0199(7) 0.0126(6) 0.0082(6) 0.0053(6)
C83 0.0224(8) 0.0259(8) 0.0197(8) 0.0126(7) 0.0082(6) 0.0058(6)
C84 0.0209(8) 0.0325(9) 0.0184(8) 0.0125(7) 0.0064(6) 0.0033(7)
C24 0.0181(7) 0.0396(10) 0.0292(9) 0.0238(8) 0.0109(7) 0.0123(7)
C14 0.0144(7) 0.0242(8) 0.0178(7) 0.0115(6) 0.0045(5) 0.0066(6)
C63 0.0189(7) 0.0310(9) 0.0262(8) 0.0179(7) 0.0092(6) 0.0069(6)
C62 0.0271(9) 0.0352(10) 0.0354(10) 0.0264(9) 0.0157(8) 0.0123(7)
C31 0.0235(8) 0.0215(8) 0.0170(7) 0.0093(6) 0.0053(6) 0.0086(6)
C93 0.0236(8) 0.0287(9) 0.0246(8) 0.0171(7) 0.0107(7) 0.0101(7)
C38 0.0192(7) 0.0329(9) 0.0208(8) 0.0166(7) 0.0016(6) 0.0038(7)
C74 0.0175(7) 0.0251(8) 0.0189(7) 0.0120(6) 0.0079(6) 0.0055(6)
C6 0.0170(7) 0.0337(9) 0.0286(9) 0.0189(8) 0.0108(6) 0.0088(7)
C53 0.0217(8) 0.0340(10) 0.0324(9) 0.0235(8) 0.0067(7) 0.0073(7)
C8 0.0269(9) 0.0363(10) 0.0281(9) 0.0195(8) 0.0165(7) 0.0166(8)
C15 0.0146(7) 0.0257(8) 0.0182(7) 0.0120(6) 0.0031(6) 0.0041(6)
C12 0.0224(8) 0.0271(9) 0.0257(8) 0.0139(7) 0.0107(7) 0.0105(7)
C90 0.0320(9) 0.0252(8) 0.0182(8) 0.0084(7) 0.0046(7) 0.0128(7)
C18 0.0320(9) 0.0385(10) 0.0233(9) 0.0188(8) 0.0116(7) 0.0193(8)
C29 0.0162(7) 0.0227(8) 0.0220(8) 0.0127(7) 0.0040(6) 0.0016(6)
C64 0.0168(7) 0.0319(9) 0.0238(8) 0.0184(7) 0.0063(6) 0.0076(6)
C73 0.0231(8) 0.0281(9) 0.0243(8) 0.0123(7) 0.0120(7) 0.0060(7)
C2 0.0203(8) 0.0289(9) 0.0210(8) 0.0101(7) 0.0102(6) 0.0041(6)
C52 0.0185(7) 0.0355(9) 0.0242(8) 0.0212(8) 0.0093(6) 0.0083(7)
C4 0.0278(9) 0.0283(9) 0.0222(8) 0.0114(7) 0.0038(7) -0.0027(7)
C45 0.0222(8) 0.0230(8) 0.0154(7) 0.0091(6) 0.0061(6) 0.0076(6)
C32 0.0200(7) 0.0259(8) 0.0151(7) 0.0072(6) 0.0051(6) 0.0088(6)
C5 0.0182(8) 0.0358(10) 0.0303(9) 0.0192(8) 0.0076(7) 0.0017(7)
C44 0.0260(8) 0.0218(8) 0.0163(7) 0.0087(6) 0.0084(6) 0.0095(6)
C28 0.0205(8) 0.0306(9) 0.0263(8) 0.0178(7) 0.0109(6) 0.0104(7)
C21 0.0228(8) 0.0261(8) 0.0232(8) 0.0096(7) 0.0132(7) 0.0061(7)
C61 0.0302(9) 0.0432(11) 0.0283(9) 0.0253(9) 0.0139(7) 0.0159(8)
C91 0.0458(11) 0.0330(10) 0.0214(8) 0.0172(8) 0.0157(8) 0.0209(9)
C3 0.0301(9) 0.0289(9) 0.0231(9) 0.0077(7) 0.0126(7) 0.0049(7)
C92 0.0365(10) 0.0348(10) 0.0303(9) 0.0236(8) 0.0202(8) 0.0169(8)
C30 0.0216(8) 0.0197(8) 0.0184(7) 0.0084(6) 0.0023(6) 0.0024(6)
C19 0.0434(12) 0.0479(12) 0.0216(9) 0.0204(9) 0.0105(8) 0.0202(10)
C9 0.0319(9) 0.0368(10) 0.0264(9) 0.0150(8) 0.0187(8) 0.0138(8)
C43 0.0293(9) 0.0453(11) 0.0340(10) 0.0266(9) 0.0142(8) 0.0144(8)
C20 0.0347(10) 0.0373(10) 0.0189(8) 0.0115(8) 0.0128(7) 0.0076(8)
C67 0.0271(9) 0.0360(10) 0.0334(10) 0.0200(8) 0.0141(8) 0.0145(8)
C10 0.0281(9) 0.0317(10) 0.0342(10) 0.0122(8) 0.0205(8) 0.0133(8)
C68 0.0284(10) 0.0500(12) 0.0522(13) 0.0360(11) 0.0258(9) 0.0198(9)
C54 0.0233(9) 0.0381(11) 0.0338(10) 0.0229(9) 0.0017(7) 0.0022(8)
C75 0.0227(8) 0.0303(9) 0.0242(9) 0.0071(7) 0.0123(7) 0.0030(7)
C72 0.0233(9) 0.0354(10) 0.0345(10) 0.0163(9) 0.0131(8) 0.0005(7)
C46 0.0183(7) 0.0362(10) 0.0345(9) 0.0276(8) 0.0103(7) 0.0114(7)
C69 0.0254(9) 0.0399(11) 0.0474(12) 0.0327(10) 0.0201(8) 0.0142(8)
C59 0.0357(10) 0.0305(10) 0.0272(9) 0.0178(8) 0.0083(8) 0.0048(8)
C51 0.0247(9) 0.0538(12) 0.0387(11) 0.0351(10) 0.0164(8) 0.0157(8)
C33 0.0232(8) 0.0413(11) 0.0277(9) 0.0190(8) 0.0109(7) 0.0058(8)
C11 0.0266(9) 0.0321(10) 0.0359(10) 0.0172(8) 0.0156(8) 0.0168(8)
C25 0.0229(9) 0.0567(13) 0.0435(11) 0.0370(11) 0.0136(8) 0.0216(9)
C60 0.0387(11) 0.0388(11) 0.0230(9) 0.0175(8) 0.0071(8) 0.0077(9)
C57 0.0224(8) 0.0416(11) 0.0277(9) 0.0201(8) 0.0118(7) 0.0126(8)
C47 0.0214(8) 0.0389(11) 0.0463(12) 0.0300(10) 0.0118(8) 0.0087(8)
C55 0.0312(10) 0.0377(11) 0.0278(10) 0.0165(9) 0.0087(8) 0.0029(8)
C56 0.0295(9) 0.0369(10) 0.0320(10) 0.0170(9) 0.0153(8) 0.0123(8)
C39 0.0381(11) 0.0318(10) 0.0285(10) 0.0127(8) 0.0046(8) -0.0042(8)
C27 0.0321(10) 0.0415(11) 0.0428(11) 0.0326(10) 0.0173(9) 0.0147(8)
C37 0.0299(9) 0.0261(9) 0.0353(10) 0.0156(8) -0.0014(8) 0.0079(7)
C70 0.0309(10) 0.0458(12) 0.0352(11) 0.0105(9) 0.0232(9) 0.0093(9)
C34 0.0184(8) 0.0562(14) 0.0349(11) 0.0190(10) 0.0104(8) 0.0030(8)
C71 0.0242(9) 0.0521(13) 0.0403(12) 0.0194(10) 0.0197(9) 0.0055(9)
C26 0.0339(10) 0.0551(13) 0.0489(13) 0.0409(11) 0.0169(9) 0.0242(10)
C50 0.0319(10) 0.0720(16) 0.0567(14) 0.0523(13) 0.0283(10) 0.0257(11)
C42 0.0343(11) 0.0736(18) 0.0531(14) 0.0426(14) 0.0237(11) 0.0186(11)
C35 0.0241(9) 0.0552(14) 0.0322(11) 0.0141(10) 0.0034(8) 0.0193(9)
C48 0.0201(9) 0.0449(12) 0.0660(15) 0.0420(12) 0.0114(9) 0.0073(8)
B2 0.0161(7) 0.0212(8) 0.0170(8) 0.0102(7) 0.0070(6) 0.0051(6)
B1 0.0170(8) 0.0296(10) 0.0259(9) 0.0190(8) 0.0082(7) 0.0075(7)
C49 0.0220(9) 0.0650(15) 0.0776(17) 0.0618(15) 0.0241(10) 0.0189(9)
C36 0.0384(12) 0.0426(12) 0.0437(13) 0.0202(11) -0.0021(10) 0.0192(10)
C41 0.0325(12) 0.0760(19) 0.0599(17) 0.0426(15) 0.0138(11) -0.0072(12)
C40 0.0482(14) 0.0448(14) 0.0479(14) 0.0219(12) 0.0045(11) -0.0188(11)
O4 0.070(3) 0.073(3) 0.039(2) 0.0160(19) 0.0285(19) 0.002(2)
C97 0.136(7) 0.128(6) 0.030(3) 0.047(4) 0.033(4) 0.088(6)
C96 0.119(6) 0.093(5) 0.032(3) 0.032(3) 0.035(3) 0.027(4)
C94 0.099(6) 0.067(5) 0.094(6) 0.021(4) 0.043(5) -0.007(4)
C95 0.050(4) 0.115(7) 0.092(6) -0.008(5) 0.021(4) 0.003(4)
O5 0.066(3) 0.093(3) 0.079(3) 0.055(3) 0.034(2) 0.031(2)
C98 0.081(5) 0.059(4) 0.091(5) 0.031(4) 0.058(4) 0.022(3)
C100 0.086(5) 0.066(4) 0.049(3) 0.031(3) 0.016(3) 0.033(3)
C101 0.080(5) 0.212(11) 0.115(7) 0.125(8) 0.053(5) 0.077(7)
C99 0.052(4) 0.115(6) 0.129(7) 0.092(6) 0.028(4) 0.015(4)
C76 0.0147(6) 0.0190(7) 0.0165(7) 0.0089(6) 0.0045(5) 0.0022(5)

loop_
_atom_type_symbol
_atom_type_description
_atom_type_scat_dispersion_real
_atom_type_scat_dispersion_imag
_atom_type_scat_source
C C 0.0033 0.0016 'International Tables Vol C Tables 4.2.6.8 and 6.1.1.4'
H H 0.0000 0.0000 'International Tables Vol C Tables 4.2.6.8 and 6.1.1.4'
B B 0.0013 0.0007 'International Tables Vol C Tables 4.2.6.8 and 6.1.1.4'
N N 0.0061 0.0033 'International Tables Vol C Tables 4.2.6.8 and 6.1.1.4'
O O 0.0106 0.0060 'International Tables Vol C Tables 4.2.6.8 and 6.1.1.4'
P P 0.1023 0.0942 'International Tables Vol C Tables 4.2.6.8 and 6.1.1.4'
Zn Zn 0.2839 1.4301 'International Tables Vol C Tables 4.2.6.8 and 6.1.1.4'

loop_
_geom_angle_atom_site_label_1
_geom_angle_atom_site_label_2
_geom_angle_atom_site_label_3
_geom_angle
_geom_angle_site_symmetry_1
_geom_angle_site_symmetry_3
_geom_angle_publ_flag
O2 Zn1 O3 96.26(5) . . ?
O2 Zn1 O1 98.83(4) . . ?
O2 Zn1 N3 165.25(5) . . ?
O2 Zn1 N2 84.44(5) . . ?
O2 Zn1 N1 96.25(5) . . ?
O3 Zn1 N3 85.01(5) . . ?
O3 Zn1 N2 96.82(5) . . ?
O3 Zn1 N1 167.04(5) . . ?
O1 Zn1 O3 97.25(5) . . ?
O1 Zn1 N3 95.57(5) . . ?
O1 Zn1 N2 165.11(5) . . ?
O1 Zn1 N1 84.17(5) . . ?
N3 Zn1 N2 80.82(5) . . ?
N1 Zn1 N3 82.03(5) . . ?
N1 Zn1 N2 81.03(5) . . ?
O2 P2 C17 111.46(7) . . ?
O2 P2 C23 112.21(7) . . ?
O2 P2 C16 107.54(7) . . ?
C17 P2 C16 107.35(8) . . ?
C23 P2 C17 106.87(8) . . ?
C23 P2 C16 111.34(8) . . ?
O1 P1 C7 113.23(7) . . ?
O1 P1 C13 107.90(7) . . ?
O1 P1 C1 112.42(7) . . ?
C7 P1 C13 109.25(8) . . ?
C7 P1 C1 106.83(8) . . ?
C1 P1 C13 107.01(7) . . ?
O3 P3 C31 107.52(7) . . ?
O3 P3 C38 112.17(8) . . ?
O3 P3 C32 113.32(8) . . ?
C38 P3 C31 111.64(8) . . ?
C32 P3 C31 104.91(8) . . ?
C32 P3 C38 107.10(8) . . ?
P2 O2 Zn1 117.17(6) . . ?
P3 O3 Zn1 116.13(7) . . ?
P1 O1 Zn1 115.91(6) . . ?
C31 N3 Zn1 106.99(10) . . ?
C31 N3 C44 111.59(13) . . ?
C31 N3 C30 112.84(13) . . ?
C44 N3 Zn1 102.96(10) . . ?
C44 N3 C30 112.24(13) . . ?
C30 N3 Zn1 109.60(10) . . ?
C16 N2 Zn1 106.76(9) . . ?
C16 N2 C15 113.31(13) . . ?
C16 N2 C29 110.79(13) . . ?
C15 N2 Zn1 109.31(10) . . ?
C29 N2 Zn1 104.07(9) . . ?
C29 N2 C15 112.05(13) . . ?
C13 N1 Zn1 107.29(9) . . ?
C13 N1 C14 110.17(12) . . ?
C13 N1 C45 113.44(13) . . ?
C14 N1 Zn1 105.16(9) . . ?
C14 N1 C45 111.99(12) . . ?
C45 N1 Zn1 108.32(10) . . ?
C80 C81 C76 123.19(15) . . ?
C80 C81 H81 118.5(13) . . ?
C76 C81 H81 118.3(13) . . ?
C8 C7 P1 119.96(13) . . ?
C8 C7 C12 120.00(15) . . ?
C12 C7 P1 119.74(13) . . ?
C86 C87 H87 118.7 . . ?
C86 C87 C82 122.70(16) . . ?
C82 C87 H87 118.7 . . ?
C22 C17 P2 122.18(12) . . ?
C18 C17 P2 117.69(13) . . ?
C18 C17 C22 120.07(15) . . ?
C87 C86 H86 119.9 . . ?
C85 C86 C87 120.30(17) . . ?
C85 C86 H86 119.9 . . ?
C66 C65 H65 118.5 . . ?
C64 C65 H65 118.5 . . ?
C64 C65 C66 122.97(16) . . ?
C24 C23 P2 120.83(13) . . ?
C28 C23 P2 118.73(12) . . ?
C28 C23 C24 120.19(15) . . ?
C86 C85 H85 120.6 . . ?
C86 C85 C84 118.80(16) . . ?
C84 C85 H85 120.6 . . ?
C88 C89 H89 118.8 . . ?
C90 C89 H89 118.8 . . ?
C90 C89 C88 122.38(17) . . ?
C78 C79 H79 120.6 . . ?
C78 C79 C80 118.72(16) . . ?
C80 C79 H79 120.6 . . ?
P1 C13 H13A 109.6 . . ?
P1 C13 H13B 109.6 . . ?
N1 C13 P1 110.07(11) . . ?
N1 C13 H13A 109.6 . . ?
N1 C13 H13B 109.6 . . ?
H13A C13 H13B 108.2 . . ?
C63 C58 C59 114.28(16) . . ?
C63 C58 B1 123.97(16) . . ?
C59 C58 B1 121.73(16) . . ?
C87 C82 C83 115.32(15) . . ?
C87 C82 B2 122.01(14) . . ?
C83 C82 B2 122.46(15) . . ?
C79 C78 H78 119.7 . . ?
C79 C78 C77 120.51(16) . . ?
C77 C78 H78 119.7 . . ?
C89 C88 C93 114.91(15) . . ?
C89 C88 B2 124.76(15) . . ?
C93 C88 B2 120.25(14) . . ?
C17 C22 H22 120.0 . . ?
C21 C22 C17 119.93(16) . . ?
C21 C22 H22 120.0 . . ?
C81 C80 H80 120.0 . . ?
C79 C80 C81 119.97(16) . . ?
C79 C80 H80 120.0 . . ?
C6 C1 P1 122.27(13) . . ?
C6 C1 C2 119.63(16) . . ?
C2 C1 P1 118.08(13) . . ?
C65 C66 H66 119.9 . . ?
C67 C66 C65 120.26(17) . . ?
C67 C66 H66 119.9 . . ?
C78 C77 C76 122.62(16) . . ?
C78 C77 H77 120.2(14) . . ?
C76 C77 H77 117.1(14) . . ?
P2 C16 H16A 109.7 . . ?
P2 C16 H16B 109.7 . . ?
N2 C16 P2 109.61(11) . . ?
N2 C16 H16A 109.7 . . ?
N2 C16 H16B 109.7 . . ?
H16A C16 H16B 108.2 . . ?
C82 C83 H83 118.8 . . ?
C84 C83 C82 122.35(17) . . ?
C84 C83 H83 118.8 . . ?
C85 C84 C83 120.52(16) . . ?
C85 C84 H84 119.7 . . ?
C83 C84 H84 119.7 . . ?
C23 C24 H24 120.3 . . ?
C25 C24 C23 119.45(17) . . ?
C25 C24 H24 120.3 . . ?
N1 C14 H14A 109.3 . . ?
N1 C14 H14B 109.3 . . ?
N1 C14 C15 111.75(13) . . ?
H14A C14 H14B 107.9 . . ?
C15 C14 H14A 109.3 . . ?
C15 C14 H14B 109.3 . . ?
C58 C63 H63 118.4 . . ?
C62 C63 C58 123.16(17) . . ?
C62 C63 H63 118.4 . . ?
C63 C62 H62 119.7 . . ?
C61 C62 C63 120.62(18) . . ?
C61 C62 H62 119.7 . . ?
P3 C31 H31A 109.7 . . ?
P3 C31 H31B 109.7 . . ?
N3 C31 P3 109.95(11) . . ?
N3 C31 H31A 109.7 . . ?
N3 C31 H31B 109.7 . . ?
H31A C31 H31B 108.2 . . ?
C88 C93 H93 118.3 . . ?
C92 C93 C88 123.48(17) . . ?
C92 C93 H93 118.3 . . ?
C43 C38 P3 117.15(15) . . ?
C39 C38 P3 122.96(16) . . ?
C39 C38 C43 119.82(19) . . ?
C73 C74 B2 121.96(15) . . ?
C75 C74 C73 114.94(16) . . ?
C75 C74 B2 123.09(15) . . ?
C1 C6 H6 120.0 . . ?
C5 C6 C1 120.04(17) . . ?
C5 C6 H6 120.0 . . ?
C52 C53 H53 118.5 . . ?
C54 C53 H53 118.5 . . ?
C54 C53 C52 123.06(18) . . ?
C7 C8 H8 120.0 . . ?
C9 C8 C7 119.94(17) . . ?
C9 C8 H8 120.0 . . ?
N2 C15 C14 113.53(12) . . ?
N2 C15 H15A 108.9 . . ?
N2 C15 H15B 108.9 . . ?
C14 C15 H15A 108.9 . . ?
C14 C15 H15B 108.9 . . ?
H15A C15 H15B 107.7 . . ?
C7 C12 H12 120.3 . . ?
C11 C12 C7 119.47(17) . . ?
C11 C12 H12 120.3 . . ?
C89 C90 H90 119.7 . . ?
C91 C90 C89 120.56(17) . . ?
C91 C90 H90 119.7 . . ?
C17 C18 H18 120.4 . . ?
C19 C18 C17 119.30(17) . . ?
C19 C18 H18 120.4 . . ?
N2 C29 H29A 109.4 . . ?
N2 C29 H29B 109.4 . . ?
N2 C29 C30 111.19(14) . . ?
H29A C29 H29B 108.0 . . ?
C30 C29 H29A 109.4 . . ?
C30 C29 H29B 109.4 . . ?
C65 C64 C69 114.89(16) . . ?
C65 C64 B1 125.16(15) . . ?
C69 C64 B1 119.94(16) . . ?
C74 C73 H73 118.4 . . ?
C72 C73 C74 123.23(17) . . ?
C72 C73 H73 118.4 . . ?
C1 C2 H2 120.0 . . ?
C3 C2 C1 119.94(16) . . ?
C3 C2 H2 120.0 . . ?
C53 C52 C57 114.67(17) . . ?
C53 C52 B1 123.81(16) . . ?
C57 C52 B1 121.52(15) . . ?
C5 C4 H4 119.8 . . ?
C5 C4 C3 120.45(18) . . ?
C3 C4 H4 119.8 . . ?
N1 C45 H45A 108.8 . . ?
N1 C45 H45B 108.8 . . ?
N1 C45 C44 113.63(13) . . ?
H45A C45 H45B 107.7 . . ?
C44 C45 H45A 108.8 . . ?
C44 C45 H45B 108.8 . . ?
C33 C32 P3 118.09(14) . . ?
C33 C32 C37 120.10(17) . . ?
C37 C32 P3 121.80(14) . . ?
C6 C5 H5 120.0 . . ?
C4 C5 C6 119.98(17) . . ?
C4 C5 H5 120.0 . . ?
N3 C44 C45 111.85(13) . . ?
N3 C44 H44A 109.2 . . ?
N3 C44 H44B 109.2 . . ?
C45 C44 H44A 109.2 . . ?
C45 C44 H44B 109.2 . . ?
H44A C44 H44B 107.9 . . ?
C23 C28 H28 120.2 . . ?
C27 C28 C23 119.67(16) . . ?
C27 C28 H28 120.2 . . ?
C22 C21 H21 120.0 . . ?
C20 C21 C22 120.04(17) . . ?
C20 C21 H21 120.0 . . ?
C62 C61 H61 121.0 . . ?
C62 C61 C60 118.10(17) . . ?
C60 C61 H61 121.0 . . ?
C90 C91 H91 120.6 . . ?
C90 C91 C92 118.82(17) . . ?
C92 C91 H91 120.6 . . ?
C2 C3 C4 119.92(18) . . ?
C2 C3 H3 120.0 . . ?
C4 C3 H3 120.0 . . ?
C93 C92 C91 119.84(18) . . ?
C93 C92 H92 120.1 . . ?
C91 C92 H92 120.1 . . ?
N3 C30 C29 112.84(13) . . ?
N3 C30 H30A 109.0 . . ?
N3 C30 H30B 109.0 . . ?
C29 C30 H30A 109.0 . . ?
C29 C30 H30B 109.0 . . ?
H30A C30 H30B 107.8 . . ?
C18 C19 H19 119.8 . . ?
C20 C19 C18 120.31(18) . . ?
C20 C19 H19 119.8 . . ?
C8 C9 H9 120.2 . . ?
C10 C9 C8 119.56(18) . . ?
C10 C9 H9 120.2 . . ?
C38 C43 H43 120.2 . . ?
C42 C43 C38 119.6(2) . . ?
C42 C43 H43 120.2 . . ?
C21 C20 C19 120.36(17) . . ?
C21 C20 H20 119.8 . . ?
C19 C20 H20 119.8 . . ?
C66 C67 H67 120.7 . . ?
C68 C67 C66 118.70(18) . . ?
C68 C67 H67 120.7 . . ?
C9 C10 H10 119.6 . . ?
C11 C10 C9 120.82(17) . . ?
C11 C10 H10 119.6 . . ?
C67 C68 H68 119.8 . . ?
C67 C68 C69 120.34(18) . . ?
C69 C68 H68 119.8 . . ?
C53 C54 H54 119.8 . . ?
C55 C54 C53 120.32(18) . . ?
C55 C54 H54 119.8 . . ?
C74 C75 H75 118.6 . . ?
C70 C75 C74 122.87(18) . . ?
C70 C75 H75 118.6 . . ?
C73 C72 H72 120.2 . . ?
C71 C72 C73 119.60(19) . . ?
C71 C72 H72 120.2 . . ?
C51 C46 B1 123.94(17) . . ?
C47 C46 C51 114.05(17) . . ?
C47 C46 B1 122.01(17) . . ?
C64 C69 H69 118.6 . . ?
C68 C69 C64 122.82(18) . . ?
C68 C69 H69 118.6 . . ?
C58 C59 H59 118.4 . . ?
C60 C59 C58 123.20(18) . . ?
C60 C59 H59 118.4 . . ?
C46 C51 H51 118.6 . . ?
C50 C51 C46 122.8(2) . . ?
C50 C51 H51 118.6 . . ?
C32 C33 H33 120.3 . . ?
C32 C33 C34 119.3(2) . . ?
C34 C33 H33 120.3 . . ?
C12 C11 H11 119.9 . . ?
C10 C11 C12 120.15(18) . . ?
C10 C11 H11 119.9 . . ?
C24 C25 H25 120.0 . . ?
C26 C25 C24 119.97(18) . . ?
C26 C25 H25 120.0 . . ?
C61 C60 C59 120.56(19) . . ?
C61 C60 H60 119.7 . . ?
C59 C60 H60 119.7 . . ?
C52 C57 H57 118.4 . . ?
C56 C57 C52 123.10(17) . . ?
C56 C57 H57 118.4 . . ?
C46 C47 H47 118.3 . . ?
C48 C47 C46 123.4(2) . . ?
C48 C47 H47 118.3 . . ?
C54 C55 H55 120.6 . . ?
C54 C55 C56 118.80(19) . . ?
C56 C55 H55 120.6 . . ?
C57 C56 C55 120.01(19) . . ?
C57 C56 H56 120.0 . . ?
C55 C56 H56 120.0 . . ?
C38 C39 H39 120.2 . . ?
C38 C39 C40 119.7(2) . . ?
C40 C39 H39 120.2 . . ?
C28 C27 H27 120.0 . . ?
C28 C27 C26 120.00(18) . . ?
C26 C27 H27 120.0 . . ?
C32 C37 H37 120.1 . . ?
C32 C37 C36 119.7(2) . . ?
C36 C37 H37 120.1 . . ?
C75 C70 H70 120.0 . . ?
C71 C70 C75 120.07(19) . . ?
C71 C70 H70 120.0 . . ?
C33 C34 H34 119.8 . . ?
C35 C34 C33 120.4(2) . . ?
C35 C34 H34 119.8 . . ?
C72 C71 C70 119.29(18) . . ?
C72 C71 H71 120.4 . . ?
C70 C71 H71 120.4 . . ?
C25 C26 C27 120.70(18) . . ?
C25 C26 H26 119.6 . . ?
C27 C26 H26 119.6 . . ?
C51 C50 H50 119.7 . . ?
C49 C50 C51 120.7(2) . . ?
C49 C50 H50 119.7 . . ?
C43 C42 H42 120.0 . . ?
C41 C42 C43 120.1(2) . . ?
C41 C42 H42 120.0 . . ?
C34 C35 H35 119.8 . . ?
C36 C35 C34 120.48(19) . . ?
C36 C35 H35 119.8 . . ?
C47 C48 H48 119.8 . . ?
C49 C48 C47 120.3(2) . . ?
C49 C48 H48 119.8 . . ?
C88 B2 C82 109.88(13) . . ?
C88 B2 C74 111.04(13) . . ?
C88 B2 C76 108.57(13) . . ?
C74 B2 C82 108.62(13) . . ?
C76 B2 C82 108.51(13) . . ?
C76 B2 C74 110.19(13) . . ?
C64 B1 C58 106.86(14) . . ?
C64 B1 C52 111.07(14) . . ?
C64 B1 C46 109.94(14) . . ?
C52 B1 C58 109.37(14) . . ?
C52 B1 C46 109.56(15) . . ?
C46 B1 C58 110.01(13) . . ?
C50 C49 C48 118.60(19) . . ?
C50 C49 H49 120.7 . . ?
C48 C49 H49 120.7 . . ?
C37 C36 H36 120.0 . . ?
C35 C36 C37 119.9(2) . . ?
C35 C36 H36 120.0 . . ?
C42 C41 H41 119.8 . . ?
C42 C41 C40 120.4(2) . . ?
C40 C41 H41 119.8 . . ?
C39 C40 H40 119.8 . . ?
C41 C40 C39 120.4(2) . . ?
C41 C40 H40 119.8 . . ?
C94 O4 C96 112.1(6) . . ?
H97A C97 H97B 109.5 . . ?
H97A C97 H97C 109.5 . . ?
H97B C97 H97C 109.5 . . ?
C96 C97 H97A 109.5 . . ?
C96 C97 H97B 109.5 . . ?
C96 C97 H97C 109.5 . . ?
O4 C96 C97 111.7(5) . . ?
O4 C96 H96A 109.3 . . ?
O4 C96 H96B 109.3 . . ?
C97 C96 H96A 109.3 . . ?
C97 C96 H96B 109.3 . . ?
H96A C96 H96B 107.9 . . ?
O4 C94 H94A 109.5 . . ?
O4 C94 H94B 109.5 . . ?
O4 C94 C95 110.8(8) . . ?
H94A C94 H94B 108.1 . . ?
C95 C94 H94A 109.5 . . ?
C95 C94 H94B 109.5 . . ?
C94 C95 H95A 109.5 . . ?
C94 C95 H95B 109.5 . . ?
C94 C95 H95C 109.5 . . ?
H95A C95 H95B 109.5 . . ?
H95A C95 H95C 109.5 . . ?
H95B C95 H95C 109.5 . . ?
C100 O5 C98 114.5(6) . . ?
O5 C98 H98A 109.1 . . ?
O5 C98 H98B 109.1 . . ?
O5 C98 C99 112.6(6) . . ?
H98A C98 H98B 107.8 . . ?
C99 C98 H98A 109.1 . . ?
C99 C98 H98B 109.1 . . ?
O5 C100 H10A 110.3 . . ?
O5 C100 H10B 110.3 . . ?
O5 C100 C101 107.0(6) . . ?
H10A C100 H10B 108.6 . . ?
C101 C100 H10A 110.3 . . ?
C101 C100 H10B 110.3 . . ?
C100 C101 H10C 109.5 . . ?
C100 C101 H10D 109.5 . . ?
C100 C101 H10E 109.5 . . ?
H10C C101 H10D 109.5 . . ?
H10C C101 H10E 109.5 . . ?
H10D C101 H10E 109.5 . . ?
C98 C99 H99A 109.5 . . ?
C98 C99 H99B 109.5 . . ?
C98 C99 H99C 109.5 . . ?
H99A C99 H99B 109.5 . . ?
H99A C99 H99C 109.5 . . ?
H99B C99 H99C 109.5 . . ?
C81 C76 C77 114.96(15) . . ?
C81 C76 B2 122.99(14) . . ?
C77 C76 B2 121.83(14) . . ?

loop_
_geom_bond_atom_site_label_1
_geom_bond_atom_site_label_2
_geom_bond_distance
_geom_bond_site_symmetry_2
_geom_bond_publ_flag
Zn1 O2 2.0445(11) . ?
Zn1 O3 2.0806(12) . ?
Zn1 O1 2.0554(11) . ?
Zn1 N3 2.2032(14) . ?
Zn1 N2 2.2212(13) . ?
Zn1 N1 2.2018(14) . ?
P2 O2 1.5124(11) . ?
P2 C17 1.7893(16) . ?
P2 C23 1.7814(16) . ?
P2 C16 1.8254(17) . ?
P1 O1 1.5136(12) . ?
P1 C7 1.7846(16) . ?
P1 C13 1.8390(16) . ?
P1 C1 1.7984(17) . ?
P3 O3 1.5100(12) . ?
P3 C31 1.8310(17) . ?
P3 C38 1.7919(19) . ?
P3 C32 1.7904(17) . ?
N3 C31 1.472(2) . ?
N3 C44 1.484(2) . ?
N3 C30 1.492(2) . ?
N2 C16 1.473(2) . ?
N2 C15 1.491(2) . ?
N2 C29 1.482(2) . ?
N1 C13 1.474(2) . ?
N1 C14 1.489(2) . ?
N1 C45 1.494(2) . ?
C81 C80 1.395(2) . ?
C81 C76 1.400(2) . ?
C81 H81 0.93(2) . ?
C7 C8 1.396(2) . ?
C7 C12 1.400(2) . ?
C87 H87 0.9500 . ?
C87 C86 1.396(2) . ?
C87 C82 1.406(2) . ?
C17 C22 1.396(2) . ?
C17 C18 1.395(2) . ?
C86 H86 0.9500 . ?
C86 C85 1.385(3) . ?
C65 H65 0.9500 . ?
C65 C66 1.397(3) . ?
C65 C64 1.397(2) . ?
C23 C24 1.401(2) . ?
C23 C28 1.391(2) . ?
C85 H85 0.9500 . ?
C85 C84 1.386(3) . ?
C89 H89 0.9500 . ?
C89 C88 1.404(2) . ?
C89 C90 1.399(2) . ?
C79 H79 0.9500 . ?
C79 C78 1.384(3) . ?
C79 C80 1.387(2) . ?
C13 H13A 0.9900 . ?
C13 H13B 0.9900 . ?
C58 C63 1.401(2) . ?
C58 C59 1.402(3) . ?
C58 B1 1.662(3) . ?
C82 C83 1.407(2) . ?
C82 B2 1.653(2) . ?
C78 H78 0.9500 . ?
C78 C77 1.394(2) . ?
C88 C93 1.407(2) . ?
C88 B2 1.646(2) . ?
C22 H22 0.9500 . ?
C22 C21 1.387(2) . ?
C80 H80 0.9500 . ?
C1 C6 1.395(2) . ?
C1 C2 1.398(2) . ?
C66 H66 0.9500 . ?
C66 C67 1.383(3) . ?
C77 C76 1.405(2) . ?
C77 H77 0.90(2) . ?
C16 H16A 0.9900 . ?
C16 H16B 0.9900 . ?
C83 H83 0.9500 . ?
C83 C84 1.398(2) . ?
C84 H84 0.9500 . ?
C24 H24 0.9500 . ?
C24 C25 1.385(3) . ?
C14 H14A 0.9900 . ?
C14 H14B 0.9900 . ?
C14 C15 1.533(2) . ?
C63 H63 0.9500 . ?
C63 C62 1.395(2) . ?
C62 H62 0.9500 . ?
C62 C61 1.380(3) . ?
C31 H31A 0.9900 . ?
C31 H31B 0.9900 . ?
C93 H93 0.9500 . ?
C93 C92 1.389(2) . ?
C38 C43 1.397(3) . ?
C38 C39 1.387(3) . ?
C74 C73 1.403(2) . ?
C74 C75 1.401(2) . ?
C74 B2 1.650(2) . ?
C6 H6 0.9500 . ?
C6 C5 1.387(3) . ?
C53 H53 0.9500 . ?
C53 C52 1.403(2) . ?
C53 C54 1.391(3) . ?
C8 H8 0.9500 . ?
C8 C9 1.390(2) . ?
C15 H15A 0.9900 . ?
C15 H15B 0.9900 . ?
C12 H12 0.9500 . ?
C12 C11 1.388(3) . ?
C90 H90 0.9500 . ?
C90 C91 1.386(3) . ?
C18 H18 0.9500 . ?
C18 C19 1.395(3) . ?
C29 H29A 0.9900 . ?
C29 H29B 0.9900 . ?
C29 C30 1.530(2) . ?
C64 C69 1.405(2) . ?
C64 B1 1.645(3) . ?
C73 H73 0.9500 . ?
C73 C72 1.393(3) . ?
C2 H2 0.9500 . ?
C2 C3 1.386(3) . ?
C52 C57 1.407(3) . ?
C52 B1 1.645(3) . ?
C4 H4 0.9500 . ?
C4 C5 1.383(3) . ?
C4 C3 1.388(3) . ?
C45 H45A 0.9900 . ?
C45 H45B 0.9900 . ?
C45 C44 1.536(2) . ?
C32 C33 1.389(3) . ?
C32 C37 1.391(3) . ?
C5 H5 0.9500 . ?
C44 H44A 0.9900 . ?
C44 H44B 0.9900 . ?
C28 H28 0.9500 . ?
C28 C27 1.383(3) . ?
C21 H21 0.9500 . ?
C21 C20 1.383(3) . ?
C61 H61 0.9500 . ?
C61 C60 1.386(3) . ?
C91 H91 0.9500 . ?
C91 C92 1.389(3) . ?
C3 H3 0.9500 . ?
C92 H92 0.9500 . ?
C30 H30A 0.9900 . ?
C30 H30B 0.9900 . ?
C19 H19 0.9500 . ?
C19 C20 1.384(3) . ?
C9 H9 0.9500 . ?
C9 C10 1.387(3) . ?
C43 H43 0.9500 . ?
C43 C42 1.395(3) . ?
C20 H20 0.9500 . ?
C67 H67 0.9500 . ?
C67 C68 1.382(3) . ?
C10 H10 0.9500 . ?
C10 C11 1.383(3) . ?
C68 H68 0.9500 . ?
C68 C69 1.395(3) . ?
C54 H54 0.9500 . ?
C54 C55 1.380(3) . ?
C75 H75 0.9500 . ?
C75 C70 1.391(3) . ?
C72 H72 0.9500 . ?
C72 C71 1.384(3) . ?
C46 C51 1.407(3) . ?
C46 C47 1.401(3) . ?
C46 B1 1.660(3) . ?
C69 H69 0.9500 . ?
C59 H59 0.9500 . ?
C59 C60 1.391(3) . ?
C51 H51 0.9500 . ?
C51 C50 1.396(3) . ?
C33 H33 0.9500 . ?
C33 C34 1.389(3) . ?
C11 H11 0.9500 . ?
C25 H25 0.9500 . ?
C25 C26 1.382(3) . ?
C60 H60 0.9500 . ?
C57 H57 0.9500 . ?
C57 C56 1.388(3) . ?
C47 H47 0.9500 . ?
C47 C48 1.394(3) . ?
C55 H55 0.9500 . ?
C55 C56 1.392(3) . ?
C56 H56 0.9500 . ?
C39 H39 0.9500 . ?
C39 C40 1.389(3) . ?
C27 H27 0.9500 . ?
C27 C26 1.385(3) . ?
C37 H37 0.9500 . ?
C37 C36 1.393(3) . ?
C70 H70 0.9500 . ?
C70 C71 1.385(3) . ?
C34 H34 0.9500 . ?
C34 C35 1.377(4) . ?
C71 H71 0.9500 . ?
C26 H26 0.9500 . ?
C50 H50 0.9500 . ?
C50 C49 1.374(4) . ?
C42 H42 0.9500 . ?
C42 C41 1.373(4) . ?
C35 H35 0.9500 . ?
C35 C36 1.374(4) . ?
C48 H48 0.9500 . ?
C48 C49 1.376(4) . ?
B2 C76 1.649(2) . ?
C49 H49 0.9500 . ?
C36 H36 0.9500 . ?
C41 H41 0.9500 . ?
C41 C40 1.378(4) . ?
C40 H40 0.9500 . ?
O4 C96 1.421(7) . ?
O4 C94 1.391(10) . ?
C97 H97A 0.9800 . ?
C97 H97B 0.9800 . ?
C97 H97C 0.9800 . ?
C97 C96 1.610(11) . ?
C96 H96A 0.9900 . ?
C96 H96B 0.9900 . ?
C94 H94A 0.9900 . ?
C94 H94B 0.9900 . ?
C94 C95 1.528(11) . ?
C95 H95A 0.9800 . ?
C95 H95B 0.9800 . ?
C95 H95C 0.9800 . ?
O5 C98 1.421(8) . ?
O5 C100 1.380(7) . ?
C98 H98A 0.9900 . ?
C98 H98B 0.9900 . ?
C98 C99 1.468(10) . ?
C100 H10A 0.9900 . ?
C100 H10B 0.9900 . ?
C100 C101 1.507(11) . ?
C101 H10C 0.9800 . ?
C101 H10D 0.9800 . ?
C101 H10E 0.9800 . ?
C99 H99A 0.9800 . ?
C99 H99B 0.9800 . ?
C99 H99C 0.9800 . ?

loop_
_geom_torsion_atom_site_label_1
_geom_torsion_atom_site_label_2
_geom_torsion_atom_site_label_3
_geom_torsion_atom_site_label_4
_geom_torsion
_geom_torsion_site_symmetry_1
_geom_torsion_site_symmetry_2
_geom_torsion_site_symmetry_3
_geom_torsion_site_symmetry_4
_geom_torsion_publ_flag
Zn1 N3 C31 P3 40.23(13) . . . . ?
Zn1 N3 C44 C45 -49.24(14) . . . . ?
Zn1 N3 C30 C29 -18.73(16) . . . . ?
Zn1 N2 C16 P2 39.82(12) . . . . ?
Zn1 N2 C15 C14 -16.74(16) . . . . ?
Zn1 N2 C29 C30 -49.11(14) . . . . ?
Zn1 N1 C13 P1 37.23(12) . . . . ?
Zn1 N1 C14 C15 -47.02(14) . . . . ?
Zn1 N1 C45 C44 -15.25(16) . . . . ?
P2 C17 C22 C21 -176.97(13) . . . . ?
P2 C17 C18 C19 177.32(16) . . . . ?
P2 C23 C24 C25 172.80(16) . . . . ?
P2 C23 C28 C27 -173.95(15) . . . . ?
P1 C7 C8 C9 171.65(15) . . . . ?
P1 C7 C12 C11 -172.61(14) . . . . ?
P1 C1 C6 C5 -178.80(14) . . . . ?
P1 C1 C2 C3 -179.44(14) . . . . ?
P3 C38 C43 C42 -176.77(16) . . . . ?
P3 C38 C39 C40 177.07(18) . . . . ?
P3 C32 C33 C34 -179.20(15) . . . . ?
P3 C32 C37 C36 178.95(18) . . . . ?
O2 P2 C17 C22 137.56(13) . . . . ?
O2 P2 C17 C18 -39.76(16) . . . . ?
O2 P2 C23 C24 159.75(14) . . . . ?
O2 P2 C23 C28 -25.95(16) . . . . ?
O2 P2 C16 N2 -29.76(12) . . . . ?
O3 P3 C31 N3 -32.12(14) . . . . ?
O3 P3 C38 C43 -33.54(16) . . . . ?
O3 P3 C38 C39 149.39(16) . . . . ?
O3 P3 C32 C33 -31.71(17) . . . . ?
O3 P3 C32 C37 149.18(15) . . . . ?
O1 P1 C7 C8 168.74(14) . . . . ?
O1 P1 C7 C12 -17.50(17) . . . . ?
O1 P1 C13 N1 -20.58(13) . . . . ?
O1 P1 C1 C6 122.42(14) . . . . ?
O1 P1 C1 C2 -55.74(15) . . . . ?
N2 C29 C30 N3 47.52(18) . . . . ?
N1 C14 C15 N2 44.34(18) . . . . ?
N1 C45 C44 N3 45.66(19) . . . . ?
C7 P1 O1 Zn1 -129.95(8) . . . . ?
C7 P1 C13 N1 102.91(12) . . . . ?
C7 P1 C1 C6 -2.36(16) . . . . ?
C7 P1 C1 C2 179.47(13) . . . . ?
C7 C8 C9 C10 0.7(3) . . . . ?
C7 C12 C11 C10 1.2(3) . . . . ?
C87 C86 C85 C84 -0.6(3) . . . . ?
C87 C82 C83 C84 -1.2(2) . . . . ?
C87 C82 B2 C88 -37.8(2) . . . . ?
C87 C82 B2 C74 83.80(18) . . . . ?
C87 C82 B2 C76 -156.41(15) . . . . ?
C17 P2 O2 Zn1 119.85(8) . . . . ?
C17 P2 C23 C24 -77.79(16) . . . . ?
C17 P2 C23 C28 96.51(15) . . . . ?
C17 P2 C16 N2 -149.80(11) . . . . ?
C17 C22 C21 C20 -0.5(3) . . . . ?
C17 C18 C19 C20 0.0(3) . . . . ?
C86 C87 C82 C83 0.9(2) . . . . ?
C86 C87 C82 B2 -173.91(15) . . . . ?
C86 C85 C84 C83 0.4(3) . . . . ?
C65 C66 C67 C68 -0.8(3) . . . . ?
C65 C64 C69 C68 -1.5(3) . . . . ?
C65 C64 B1 C58 129.64(17) . . . . ?
C65 C64 B1 C52 -111.14(18) . . . . ?
C65 C64 B1 C46 10.3(2) . . . . ?
C23 P2 O2 Zn1 -120.33(8) . . . . ?
C23 P2 C17 C22 14.62(16) . . . . ?
C23 P2 C17 C18 -162.69(14) . . . . ?
C23 P2 C16 N2 93.55(12) . . . . ?
C23 C24 C25 C26 1.1(3) . . . . ?
C23 C28 C27 C26 1.0(3) . . . . ?
C89 C88 C93 C92 1.4(2) . . . . ?
C89 C88 B2 C82 142.70(16) . . . . ?
C89 C88 B2 C74 22.5(2) . . . . ?
C89 C88 B2 C76 -98.77(18) . . . . ?
C89 C90 C91 C92 0.5(3) . . . . ?
C79 C78 C77 C76 -0.4(3) . . . . ?
C13 P1 O1 Zn1 -8.90(9) . . . . ?
C13 P1 C7 C8 48.46(17) . . . . ?
C13 P1 C7 C12 -137.78(14) . . . . ?
C13 P1 C1 C6 -119.29(14) . . . . ?
C13 P1 C1 C2 62.54(15) . . . . ?
C13 N1 C14 C15 -162.34(13) . . . . ?
C13 N1 C45 C44 103.75(16) . . . . ?
C58 C63 C62 C61 0.7(3) . . . . ?
C58 C59 C60 C61 -2.2(3) . . . . ?
C82 C87 C86 C85 -0.1(3) . . . . ?
C82 C83 C84 C85 0.6(3) . . . . ?
C82 B2 C76 C81 89.07(18) . . . . ?
C82 B2 C76 C77 -85.32(18) . . . . ?
C78 C79 C80 C81 0.9(2) . . . . ?
C78 C77 C76 C81 -0.2(2) . . . . ?
C78 C77 C76 B2 174.60(16) . . . . ?
C88 C89 C90 C91 -0.3(3) . . . . ?
C88 C93 C92 C91 -1.2(3) . . . . ?
C88 B2 C76 C81 -30.3(2) . . . . ?
C88 B2 C76 C77 155.29(15) . . . . ?
C22 C17 C18 C19 -0.1(3) . . . . ?
C22 C21 C20 C19 0.4(3) . . . . ?
C80 C81 C76 C77 1.2(2) . . . . ?
C80 C81 C76 B2 -173.53(15) . . . . ?
C80 C79 C78 C77 0.1(3) . . . . ?
C1 P1 O1 Zn1 108.86(8) . . . . ?
C1 P1 C7 C8 -66.97(16) . . . . ?
C1 P1 C7 C12 106.79(15) . . . . ?
C1 P1 C13 N1 -141.77(11) . . . . ?
C1 C6 C5 C4 -1.4(3) . . . . ?
C1 C2 C3 C4 -2.0(3) . . . . ?
C66 C65 C64 C69 1.5(3) . . . . ?
C66 C65 C64 B1 -177.46(16) . . . . ?
C66 C67 C68 C69 0.8(3) . . . . ?
C16 P2 O2 Zn1 2.44(9) . . . . ?
C16 P2 C17 C22 -104.92(15) . . . . ?
C16 P2 C17 C18 77.77(15) . . . . ?
C16 P2 C23 C24 39.15(17) . . . . ?
C16 P2 C23 C28 -146.55(14) . . . . ?
C16 N2 C15 C14 102.19(16) . . . . ?
C16 N2 C29 C30 -163.50(13) . . . . ?
C83 C82 B2 C88 147.67(15) . . . . ?
C83 C82 B2 C74 -90.68(18) . . . . ?
C83 C82 B2 C76 29.1(2) . . . . ?
C24 C23 C28 C27 0.4(3) . . . . ?
C24 C25 C26 C27 0.3(4) . . . . ?
C14 N1 C13 P1 151.19(11) . . . . ?
C14 N1 C45 C44 -130.77(15) . . . . ?
C63 C58 C59 C60 3.7(3) . . . . ?
C63 C58 B1 C64 117.16(18) . . . . ?
C63 C58 B1 C52 -3.2(2) . . . . ?
C63 C58 B1 C46 -123.53(18) . . . . ?
C63 C62 C61 C60 1.0(3) . . . . ?
C62 C61 C60 C59 -0.3(3) . . . . ?
C31 P3 O3 Zn1 6.05(10) . . . . ?
C31 P3 C38 C43 -154.30(14) . . . . ?
C31 P3 C38 C39 28.63(18) . . . . ?
C31 P3 C32 C33 85.29(16) . . . . ?
C31 P3 C32 C37 -93.82(17) . . . . ?
C31 N3 C44 C45 -163.67(14) . . . . ?
C31 N3 C30 C29 100.38(16) . . . . ?
C93 C88 B2 C82 -40.7(2) . . . . ?
C93 C88 B2 C74 -160.89(15) . . . . ?
C93 C88 B2 C76 77.83(18) . . . . ?
C38 P3 O3 Zn1 -117.06(8) . . . . ?
C38 P3 C31 N3 91.32(13) . . . . ?
C38 P3 C32 C33 -155.95(15) . . . . ?
C38 P3 C32 C37 24.94(18) . . . . ?
C38 C43 C42 C41 -0.2(3) . . . . ?
C38 C39 C40 C41 -0.7(4) . . . . ?
C74 C73 C72 C71 0.5(3) . . . . ?
C74 C75 C70 C71 -0.4(4) . . . . ?
C74 B2 C76 C81 -152.13(14) . . . . ?
C74 B2 C76 C77 33.5(2) . . . . ?
C6 C1 C2 C3 2.3(3) . . . . ?
C53 C52 C57 C56 0.9(3) . . . . ?
C53 C52 B1 C58 121.27(18) . . . . ?
C53 C52 B1 C64 3.6(2) . . . . ?
C53 C52 B1 C46 -118.09(18) . . . . ?
C53 C54 C55 C56 0.0(3) . . . . ?
C8 C7 C12 C11 1.1(3) . . . . ?
C8 C9 C10 C11 1.6(3) . . . . ?
C15 N2 C16 P2 -80.56(14) . . . . ?
C15 N2 C29 C30 68.88(16) . . . . ?
C12 C7 C8 C9 -2.1(3) . . . . ?
C90 C89 C88 C93 -0.6(2) . . . . ?
C90 C89 C88 B2 176.13(15) . . . . ?
C90 C91 C92 C93 0.2(3) . . . . ?
C18 C17 C22 C21 0.3(3) . . . . ?
C18 C19 C20 C21 -0.2(3) . . . . ?
C29 N2 C16 P2 152.51(11) . . . . ?
C29 N2 C15 C14 -131.56(14) . . . . ?
C64 C65 C66 C67 -0.4(3) . . . . ?
C73 C74 C75 C70 0.8(3) . . . . ?
C73 C74 B2 C82 166.14(15) . . . . ?
C73 C74 B2 C88 -72.9(2) . . . . ?
C73 C74 B2 C76 47.4(2) . . . . ?
C73 C72 C71 C70 -0.2(4) . . . . ?
C2 C1 C6 C5 -0.7(3) . . . . ?
C52 C53 C54 C55 1.6(3) . . . . ?
C52 C57 C56 C55 0.6(3) . . . . ?
C45 N1 C13 P1 -82.37(14) . . . . ?
C45 N1 C14 C15 70.41(17) . . . . ?
C32 P3 O3 Zn1 121.51(8) . . . . ?
C32 P3 C31 N3 -153.03(12) . . . . ?
C32 P3 C38 C43 91.39(15) . . . . ?
C32 P3 C38 C39 -85.68(17) . . . . ?
C32 C33 C34 C35 0.2(3) . . . . ?
C32 C37 C36 C35 0.3(4) . . . . ?
C5 C4 C3 C2 -0.1(3) . . . . ?
C44 N3 C31 P3 152.14(12) . . . . ?
C44 N3 C30 C29 -132.49(14) . . . . ?
C28 C23 C24 C25 -1.4(3) . . . . ?
C28 C27 C26 C25 -1.4(4) . . . . ?
C3 C4 C5 C6 1.8(3) . . . . ?
C30 N3 C31 P3 -80.39(15) . . . . ?
C30 N3 C44 C45 68.54(17) . . . . ?
C9 C10 C11 C12 -2.5(3) . . . . ?
C43 C38 C39 C40 0.1(3) . . . . ?
C43 C42 C41 C40 -0.5(4) . . . . ?
C67 C68 C69 C64 0.4(3) . . . . ?
C54 C53 C52 C57 -2.0(3) . . . . ?
C54 C53 C52 B1 177.82(17) . . . . ?
C54 C55 C56 C57 -1.1(3) . . . . ?
C75 C74 C73 C72 -0.8(3) . . . . ?
C75 C74 B2 C82 -15.2(2) . . . . ?
C75 C74 B2 C88 105.74(19) . . . . ?
C75 C74 B2 C76 -133.94(17) . . . . ?
C75 C70 C71 C72 0.1(4) . . . . ?
C46 C51 C50 C49 -0.1(3) . . . . ?
C46 C47 C48 C49 1.8(3) . . . . ?
C69 C64 B1 C58 -49.2(2) . . . . ?
C69 C64 B1 C52 70.0(2) . . . . ?
C69 C64 B1 C46 -168.58(17) . . . . ?
C59 C58 C63 C62 -2.9(3) . . . . ?
C59 C58 B1 C64 -61.3(2) . . . . ?
C59 C58 B1 C52 178.41(16) . . . . ?
C59 C58 B1 C46 58.0(2) . . . . ?
C51 C46 C47 C48 -3.8(3) . . . . ?
C51 C46 B1 C58 117.96(18) . . . . ?
C51 C46 B1 C64 -124.62(18) . . . . ?
C51 C46 B1 C52 -2.3(2) . . . . ?
C51 C50 C49 C48 -2.2(3) . . . . ?
C33 C32 C37 C36 -0.1(3) . . . . ?
C33 C34 C35 C36 -0.1(4) . . . . ?
C57 C52 B1 C58 -58.9(2) . . . . ?
C57 C52 B1 C64 -176.62(16) . . . . ?
C57 C52 B1 C46 61.7(2) . . . . ?
C47 C46 C51 C50 3.0(3) . . . . ?
C47 C46 B1 C58 -62.1(2) . . . . ?
C47 C46 B1 C64 55.4(2) . . . . ?
C47 C46 B1 C52 177.68(16) . . . . ?
C47 C48 C49 C50 1.4(3) . . . . ?
C39 C38 C43 C42 0.4(3) . . . . ?
C37 C32 C33 C34 -0.1(3) . . . . ?
C34 C35 C36 C37 -0.2(4) . . . . ?
C42 C41 C40 C39 0.9(4) . . . . ?
B2 C82 C83 C84 173.65(15) . . . . ?
B2 C88 C93 C92 -175.53(16) . . . . ?
B2 C74 C73 C72 177.96(17) . . . . ?
B2 C74 C75 C70 -178.00(19) . . . . ?
B1 C58 C63 C62 178.58(16) . . . . ?
B1 C58 C59 C60 -177.77(18) . . . . ?
B1 C64 C69 C68 177.50(19) . . . . ?
B1 C52 C57 C56 -178.93(17) . . . . ?
B1 C46 C51 C50 -177.00(17) . . . . ?
B1 C46 C47 C48 176.17(17) . . . . ?
C96 O4 C94 C95 179.0(6) . . . . ?
C94 O4 C96 C97 -175.0(7) . . . . ?
C98 O5 C100 C101 179.7(6) . . . . ?
C100 O5 C98 C99 -178.7(6) . . . . ?
C76 C81 C80 C79 -1.6(2) . . . . ?
